data_4328293
loop_
_publ_author_name
'Qun Zhao'
'Jason L. Freeman'
'Jianwei Wang'
'Yuanli Zhang'
'Tracy P. Hamilton'
'Christopher M. Lawson'
'Gary M. Gray'

_publ_section_title
;
 Syntheses, X-ray Crystal Structures, and Optical, Fluorescence, and
 Nonlinear Optical Characterizations of Diphenylphosphino-Substituted
 Bithiophenes
;
_journal_name_full 'Inorganic Chemistry'
_journal_page_first 2016
_journal_page_last 2030
_journal_paper_doi 10.1021/ic201309k
_journal_volume 51
_journal_year 2012
_chemical_formula_sum 'C20 H15 P S3'
_chemical_formula_weight 382.47
_chemical_name_systematic
; 
 ? 
;
_space_group_IT_number 2
_symmetry_cell_setting triclinic
_symmetry_space_group_name_Hall '-P 1'
_symmetry_space_group_name_H-M 'P -1'
_atom_sites_solution_hydrogens geom
_atom_sites_solution_primary direct
_atom_sites_solution_secondary difmap
_audit_creation_method SHELXL-97
_cell_angle_alpha 82.00(3)
_cell_angle_beta 80.68(3)
_cell_angle_gamma 78.17(3)
_cell_formula_units_Z 4
_cell_length_a 9.4687(19)
_cell_length_b 9.6133(19)
_cell_length_c 21.395(4)
_cell_measurement_reflns_used 637
_cell_measurement_temperature 293(2)
_cell_measurement_theta_max 16
_cell_measurement_theta_min 14
_cell_volume 1869.6(7)
_computing_cell_refinement 'Bruker XSCANS'
_computing_data_collection 'Bruker XSCANS'
_computing_data_reduction 'Bruker SHELXTL'
_computing_molecular_graphics 'Bruker SHELXTL'
_computing_publication_material 'Bruker SHELXTL'
_computing_structure_refinement 'SHELXL-97 (Sheldrick, 1997)'
_computing_structure_solution 'SHELXS-97 (Sheldrick, 1990)'
_diffrn_ambient_temperature 293(2)
_diffrn_measured_fraction_theta_full 1.000
_diffrn_measured_fraction_theta_max 1.000
_diffrn_measurement_device_type 'Bruker P4'
_diffrn_measurement_method '\w scans'
_diffrn_radiation_monochromator graphite
_diffrn_radiation_source 'fine-focus sealed tube'
_diffrn_radiation_type MoK\a
_diffrn_radiation_wavelength 0.71073
_diffrn_reflns_av_R_equivalents 0.0402
_diffrn_reflns_av_sigmaI/netI 0.0391
_diffrn_reflns_limit_h_max 11
_diffrn_reflns_limit_h_min -11
_diffrn_reflns_limit_k_max 11
_diffrn_reflns_limit_k_min -1
_diffrn_reflns_limit_l_max 25
_diffrn_reflns_limit_l_min -25
_diffrn_reflns_number 7872
_diffrn_reflns_theta_full 24.97
_diffrn_reflns_theta_max 24.97
_diffrn_reflns_theta_min 2.18
_diffrn_standards_decay_% 2.7
_diffrn_standards_interval_time 120
_diffrn_standards_number 3
_exptl_absorpt_coefficient_mu 0.480
_exptl_absorpt_correction_type none
_exptl_crystal_colour colorless
_exptl_crystal_density_diffrn 1.359
_exptl_crystal_description needles
_exptl_crystal_F_000 792
_exptl_crystal_size_max 0.5
_exptl_crystal_size_mid 0.4
_exptl_crystal_size_min 0.3
_refine_diff_density_max 0.329
_refine_diff_density_min -0.494
_refine_diff_density_rms 0.083
_refine_ls_extinction_method none
_refine_ls_goodness_of_fit_ref 1.059
_refine_ls_hydrogen_treatment constr
_refine_ls_matrix_type full
_refine_ls_number_parameters 470
_refine_ls_number_reflns 6591
_refine_ls_number_restraints 150
_refine_ls_restrained_S_all 1.056
_refine_ls_R_factor_all 0.0698
_refine_ls_R_factor_gt 0.0480
_refine_ls_shift/su_max 0.009
_refine_ls_shift/su_mean 0.001
_refine_ls_structure_factor_coef Fsqd
_refine_ls_weighting_details 'calc w=1/[\s^2^(Fo^2^)+(0.0772P)^2^+0.4971P] where P=(Fo^2^+2Fc^2^)/3'
_refine_ls_weighting_scheme calc
_refine_ls_wR_factor_gt 0.1291
_refine_ls_wR_factor_ref 0.1410
_reflns_number_gt 5022
_reflns_number_total 6591
_reflns_threshold_expression >2sigma(I)
_cod_data_source_file ic201309k_si_002_2.cif
_cod_data_source_block qzv6b
_cod_original_cell_volume 1869.6(6)
_cod_database_code 4328293

loop_
_symmetry_equiv_pos_as_xyz
'x, y, z'
'-x, -y, -z'

loop_
_atom_site_label
_atom_site_type_symbol
_atom_site_fract_x
_atom_site_fract_y
_atom_site_fract_z
_atom_site_U_iso_or_equiv
_atom_site_adp_type
_atom_site_occupancy
_atom_site_symmetry_multiplicity
_atom_site_calc_flag
_atom_site_refinement_flags
_atom_site_disorder_assembly
_atom_site_disorder_group
S3A S 0.4130(3) 0.1979(5) 0.98476(16) 0.0790(9) Uani 0.610(4) 1 d PDU A 1
C5A C 0.3331(10) 0.2393(15) 0.9172(4) 0.047(2) Uani 0.610(4) 1 d PDU A 1
C6A C 0.1902(16) 0.287(3) 0.9295(7) 0.069(4) Uani 0.610(4) 1 d PDU A 1
H6A H 0.1266 0.3063 0.8992 0.082 Uiso 0.610(4) 1 calc PR A 1
C7A C 0.1485(10) 0.3059(16) 0.9943(4) 0.068(2) Uani 0.610(4) 1 d PDU A 1
H7A H 0.0543 0.3476 1.0103 0.082 Uiso 0.610(4) 1 calc PR A 1
C8A C 0.2544(10) 0.2590(11) 1.0319(4) 0.067(2) Uani 0.610(4) 1 d PDU A 1
H8A H 0.2431 0.2598 1.0758 0.080 Uiso 0.610(4) 1 calc PR A 1
S3B S 0.1695(7) 0.3047(11) 0.9305(3) 0.0638(14) Uani 0.390(4) 1 d PGDU A 2
C5B C 0.3490(11) 0.216(2) 0.9157(5) 0.056(4) Uani 0.390(4) 1 d PGDU A 2
C6B C 0.4072(11) 0.185(2) 0.9720(6) 0.072(5) Uani 0.390(4) 1 d PGDU A 2
H6B H 0.5017 0.1366 0.9757 0.086 Uiso 0.390(4) 1 calc PR A 2
C7B C 0.3061(13) 0.2349(19) 1.0230(4) 0.072(4) Uani 0.390(4) 1 d PGDU A 2
H7B H 0.3333 0.2278 1.0634 0.087 Uiso 0.390(4) 1 calc PR A 2
C8B C 0.1668(11) 0.294(2) 1.0125(3) 0.067(4) Uani 0.390(4) 1 d PGDU A 2
H8B H 0.0876 0.3234 1.0427 0.081 Uiso 0.390(4) 1 calc PR A 2
C1 C 0.4971(3) 0.2051(3) 0.73837(14) 0.0511(7) Uani 1 1 d . . .
C2 C 0.6070(3) 0.1509(4) 0.77400(17) 0.0667(9) Uani 1 1 d . . .
H2 H 0.7021 0.1166 0.7563 0.080 Uiso 1 1 calc R . .
C3 C 0.5637(4) 0.1516(4) 0.83934(17) 0.0664(9) Uani 1 1 d . A .
H3 H 0.6268 0.1180 0.8694 0.080 Uiso 1 1 calc R . .
C4 C 0.4191(3) 0.2067(3) 0.85490(14) 0.0504(7) Uani 1 1 d . . .
C9 C 0.5856(3) 0.3897(3) 0.62803(15) 0.0527(7) Uani 1 1 d . . .
C10 C 0.6189(4) 0.4271(4) 0.56378(17) 0.0706(9) Uani 1 1 d . . .
H10 H 0.6039 0.3689 0.5351 0.085 Uiso 1 1 calc R . .
C11 C 0.6741(5) 0.5492(5) 0.5411(2) 0.0845(12) Uani 1 1 d . . .
H11 H 0.6960 0.5733 0.4975 0.101 Uiso 1 1 calc R . .
C12 C 0.6963(4) 0.6339(4) 0.5829(2) 0.0856(12) Uani 1 1 d . . .
H12 H 0.7332 0.7166 0.5677 0.103 Uiso 1 1 calc R . .
C13 C 0.6652(5) 0.5993(4) 0.6463(2) 0.0887(13) Uani 1 1 d . . .
H13 H 0.6804 0.6584 0.6745 0.106 Uiso 1 1 calc R . .
C14 C 0.6106(4) 0.4759(4) 0.66938(18) 0.0742(10) Uani 1 1 d . . .
H14 H 0.5910 0.4516 0.7131 0.089 Uiso 1 1 calc R . .
C15 C 0.3269(3) 0.2741(3) 0.63501(13) 0.0478(6) Uani 1 1 d . . .
C16 C 0.2730(4) 0.1829(3) 0.60454(15) 0.0605(8) Uani 1 1 d . . .
H16 H 0.3321 0.0977 0.5933 0.073 Uiso 1 1 calc R . .
C17 C 0.1321(4) 0.2176(4) 0.59058(18) 0.0733(10) Uani 1 1 d . . .
H17 H 0.0967 0.1561 0.5696 0.088 Uiso 1 1 calc R . .
C18 C 0.0441(4) 0.3419(4) 0.60744(19) 0.0765(10) Uani 1 1 d . . .
H18 H -0.0512 0.3642 0.5982 0.092 Uiso 1 1 calc R . .
C19 C 0.0952(4) 0.4338(4) 0.63787(19) 0.0733(10) Uani 1 1 d . . .
H19 H 0.0346 0.5177 0.6497 0.088 Uiso 1 1 calc R . .
C20 C 0.2369(3) 0.4012(3) 0.65083(16) 0.0590(8) Uani 1 1 d . . .
H20 H 0.2726 0.4649 0.6703 0.071 Uiso 1 1 calc R . .
C1' C 0.9700(3) 0.0462(3) 0.20655(13) 0.0452(6) Uani 1 1 d . . .
C2' C 0.9735(3) -0.0915(3) 0.23345(14) 0.0516(7) Uani 1 1 d . . .
H2' H 0.9377 -0.1161 0.2758 0.062 Uiso 1 1 calc R . .
C3' C 1.0371(3) -0.1928(3) 0.19032(15) 0.0546(7) Uani 1 1 d . . .
H3' H 1.0484 -0.2911 0.2016 0.066 Uiso 1 1 calc R . .
C4' C 1.0801(3) -0.1332(3) 0.13094(13) 0.0447(6) Uani 1 1 d . . .
C5' C 1.1517(3) -0.1961(3) 0.07333(14) 0.0473(6) Uani 1 1 d D . .
C6' C 1.1817(3) -0.1265(3) 0.01225(12) 0.0466(6) Uani 1 1 d D . .
H6' H 1.1581 -0.0283 0.0012 0.056 Uiso 1 1 calc R . .
C7' C 1.2540(4) -0.2278(4) -0.03085(16) 0.0643(9) Uani 1 1 d D . .
H7' H 1.2831 -0.2020 -0.0738 0.077 Uiso 1 1 calc R . .
C8' C 1.2760(4) -0.3642(4) -0.00366(17) 0.0678(9) Uani 1 1 d D . .
H8' H 1.3217 -0.4418 -0.0256 0.081 Uiso 1 1 calc R . .
C9' C 0.8731(3) 0.1840(3) 0.32127(13) 0.0458(6) Uani 1 1 d . . .
C10' C 0.9992(3) 0.1463(3) 0.35005(15) 0.0573(8) Uani 1 1 d . . .
H10' H 1.0896 0.1288 0.3251 0.069 Uiso 1 1 calc R . .
C11' C 0.9908(4) 0.1346(4) 0.41516(16) 0.0647(9) Uani 1 1 d . . .
H11' H 1.0756 0.1107 0.4340 0.078 Uiso 1 1 calc R . .
C12' C 0.8578(4) 0.1581(4) 0.45261(16) 0.0665(9) Uani 1 1 d . . .
H12' H 0.8527 0.1509 0.4967 0.080 Uiso 1 1 calc R . .
C13' C 0.7319(4) 0.1923(4) 0.42476(16) 0.0677(9) Uani 1 1 d . . .
H13' H 0.6417 0.2061 0.4502 0.081 Uiso 1 1 calc R . .
C14' C 0.7391(3) 0.2061(3) 0.35950(14) 0.0569(8) Uani 1 1 d . . .
H14' H 0.6538 0.2303 0.3409 0.068 Uiso 1 1 calc R . .
C15' C 0.7091(3) 0.2576(3) 0.21325(13) 0.0442(6) Uani 1 1 d . . .
C16' C 0.6617(3) 0.3888(3) 0.18069(14) 0.0510(7) Uani 1 1 d . . .
H16' H 0.7236 0.4547 0.1701 0.061 Uiso 1 1 calc R . .
C17' C 0.5239(4) 0.4232(3) 0.16383(16) 0.0610(8) Uani 1 1 d . . .
H17' H 0.4936 0.5112 0.1412 0.073 Uiso 1 1 calc R . .
C18' C 0.4314(4) 0.3286(4) 0.18012(16) 0.0643(9) Uani 1 1 d . . .
H18' H 0.3372 0.3532 0.1696 0.077 Uiso 1 1 calc R . .
C19' C 0.4772(4) 0.1963(4) 0.21212(18) 0.0686(9) Uani 1 1 d . . .
H19' H 0.4143 0.1313 0.2226 0.082 Uiso 1 1 calc R . .
C20' C 0.6156(3) 0.1603(3) 0.22852(16) 0.0580(8) Uani 1 1 d . . .
H20' H 0.6465 0.0708 0.2498 0.070 Uiso 1 1 calc R . .
P P 0.51227(8) 0.22783(8) 0.65346(4) 0.0511(2) Uani 1 1 d . . .
P' P 0.89127(8) 0.21521(7) 0.23523(3) 0.04392(19) Uani 1 1 d . . .
S1 S 0.62716(12) 0.06100(10) 0.61537(5) 0.0802(3) Uani 1 1 d . . .
S2 S 0.33654(8) 0.25481(8) 0.78714(4) 0.0504(2) Uani 1 1 d . A .
S1' S 1.00714(9) 0.36017(9) 0.19944(4) 0.0640(2) Uani 1 1 d . . .
S2' S 1.04455(9) 0.05065(8) 0.12815(4) 0.0574(2) Uani 1 1 d . . .
S3' S 1.21163(10) -0.37798(10) 0.07463(5) 0.0696(3) Uani 1 1 d D . .

loop_
_atom_site_aniso_label
_atom_site_aniso_U_11
_atom_site_aniso_U_22
_atom_site_aniso_U_33
_atom_site_aniso_U_23
_atom_site_aniso_U_13
_atom_site_aniso_U_12
S3A 0.0865(15) 0.0896(16) 0.0675(15) -0.0054(12) -0.0334(12) -0.0160(12)
C5A 0.061(4) 0.037(4) 0.049(4) -0.007(3) -0.010(3) -0.016(3)
C6A 0.076(8) 0.075(7) 0.053(6) 0.000(5) -0.009(5) -0.013(5)
C7A 0.079(4) 0.078(5) 0.051(4) -0.009(4) 0.000(3) -0.028(3)
C8A 0.087(6) 0.077(5) 0.046(4) -0.016(3) 0.004(4) -0.040(5)
S3B 0.0536(19) 0.075(3) 0.061(3) -0.0108(19) 0.0019(15) -0.0145(18)
C5B 0.063(7) 0.046(8) 0.064(7) 0.000(5) -0.013(6) -0.019(5)
C6B 0.086(7) 0.087(8) 0.054(7) -0.007(6) -0.018(6) -0.037(6)
C7B 0.085(8) 0.087(7) 0.043(5) -0.009(5) 0.006(6) -0.024(6)
C8B 0.097(8) 0.075(7) 0.036(7) -0.005(7) 0.002(6) -0.041(7)
C1 0.0468(16) 0.0432(16) 0.0616(18) -0.0059(13) -0.0038(13) -0.0070(12)
C2 0.0402(16) 0.076(2) 0.080(2) -0.0119(19) -0.0064(15) -0.0018(15)
C3 0.0546(19) 0.075(2) 0.073(2) -0.0034(18) -0.0239(16) -0.0105(16)
C4 0.0496(16) 0.0484(16) 0.0578(17) -0.0038(13) -0.0139(13) -0.0156(13)
C9 0.0437(15) 0.0479(16) 0.0636(18) -0.0085(14) 0.0015(13) -0.0072(13)
C10 0.080(2) 0.074(2) 0.064(2) -0.0029(18) -0.0133(18) -0.0290(19)
C11 0.094(3) 0.085(3) 0.078(3) 0.016(2) -0.012(2) -0.042(2)
C12 0.077(3) 0.065(2) 0.114(3) 0.005(2) 0.000(2) -0.033(2)
C13 0.098(3) 0.076(3) 0.099(3) -0.038(2) 0.020(2) -0.042(2)
C14 0.088(3) 0.069(2) 0.067(2) -0.0255(18) 0.0190(18) -0.0318(19)
C15 0.0568(16) 0.0387(14) 0.0476(15) -0.0034(12) -0.0018(12) -0.0129(12)
C16 0.078(2) 0.0463(17) 0.0595(19) -0.0070(14) -0.0028(16) -0.0221(16)
C17 0.085(3) 0.070(2) 0.076(2) -0.0033(19) -0.021(2) -0.037(2)
C18 0.067(2) 0.081(3) 0.084(3) 0.004(2) -0.0235(19) -0.019(2)
C19 0.064(2) 0.062(2) 0.092(3) -0.0058(19) -0.0220(19) -0.0010(17)
C20 0.0606(19) 0.0460(17) 0.072(2) -0.0113(15) -0.0147(16) -0.0073(14)
C1' 0.0476(15) 0.0398(15) 0.0464(15) -0.0057(12) -0.0048(12) -0.0044(12)
C2' 0.0559(17) 0.0459(16) 0.0482(16) -0.0046(13) 0.0017(13) -0.0058(13)
C3' 0.0581(18) 0.0392(15) 0.0638(19) -0.0057(14) -0.0036(14) -0.0065(13)
C4' 0.0400(14) 0.0421(15) 0.0517(16) -0.0098(12) -0.0081(12) -0.0028(11)
C5' 0.0379(14) 0.0457(16) 0.0599(17) -0.0151(13) -0.0109(12) -0.0021(12)
C6' 0.0472(15) 0.0487(16) 0.0428(14) -0.0154(12) -0.0042(12) -0.0008(12)
C7' 0.066(2) 0.074(2) 0.0539(18) -0.0184(17) -0.0049(15) -0.0098(17)
C8' 0.064(2) 0.064(2) 0.075(2) -0.0312(18) -0.0026(17) -0.0016(16)
C9' 0.0487(15) 0.0367(14) 0.0522(16) -0.0120(12) -0.0066(12) -0.0036(12)
C10' 0.0519(17) 0.0573(19) 0.0610(19) -0.0114(15) -0.0066(14) -0.0040(14)
C11' 0.068(2) 0.064(2) 0.065(2) -0.0097(16) -0.0234(17) -0.0065(16)
C12' 0.083(2) 0.062(2) 0.0522(18) -0.0076(15) -0.0105(17) -0.0058(18)
C13' 0.066(2) 0.073(2) 0.059(2) -0.0164(17) 0.0036(16) -0.0026(17)
C14' 0.0519(17) 0.0609(19) 0.0556(18) -0.0135(15) -0.0050(14) -0.0024(14)
C15' 0.0484(15) 0.0363(14) 0.0472(15) -0.0092(11) -0.0051(12) -0.0045(11)
C16' 0.0563(17) 0.0391(15) 0.0559(17) -0.0096(13) -0.0037(13) -0.0052(13)
C17' 0.0628(19) 0.0509(18) 0.065(2) -0.0071(15) -0.0134(15) 0.0036(15)
C18' 0.0535(18) 0.071(2) 0.070(2) -0.0167(17) -0.0183(16) -0.0011(16)
C19' 0.0560(19) 0.068(2) 0.089(3) -0.0158(19) -0.0145(17) -0.0203(17)
C20' 0.0600(18) 0.0403(16) 0.076(2) -0.0024(15) -0.0160(16) -0.0108(14)
P 0.0510(4) 0.0413(4) 0.0575(5) -0.0113(3) 0.0029(3) -0.0053(3)
P' 0.0433(4) 0.0376(4) 0.0497(4) -0.0078(3) -0.0020(3) -0.0064(3)
S1 0.0863(7) 0.0540(5) 0.0877(7) -0.0238(5) 0.0115(5) 0.0080(5)
S2 0.0430(4) 0.0538(4) 0.0528(4) -0.0058(3) -0.0073(3) -0.0052(3)
S1' 0.0602(5) 0.0529(5) 0.0799(6) -0.0072(4) 0.0029(4) -0.0230(4)
S2' 0.0723(5) 0.0410(4) 0.0497(4) -0.0039(3) 0.0048(4) -0.0001(4)
S3' 0.0773(6) 0.0522(5) 0.0730(6) -0.0137(4) -0.0043(4) 0.0027(4)

loop_
_atom_type_symbol
_atom_type_description
_atom_type_scat_dispersion_real
_atom_type_scat_dispersion_imag
_atom_type_scat_source
C C 0.0033 0.0016 'International Tables Vol C Tables 4.2.6.8 and 6.1.1.4'
H H 0.0000 0.0000 'International Tables Vol C Tables 4.2.6.8 and 6.1.1.4'
P P 0.1023 0.0942 'International Tables Vol C Tables 4.2.6.8 and 6.1.1.4'
S S 0.1246 0.1234 'International Tables Vol C Tables 4.2.6.8 and 6.1.1.4'

loop_
_geom_angle_atom_site_label_1
_geom_angle_atom_site_label_2
_geom_angle_atom_site_label_3
_geom_angle
C5A S3A C8A 92.7(4)
C6A C5A C4 127.6(7)
C6A C5A S3A 112.0(7)
C4 C5A S3A 120.1(5)
C5A C6A C7A 111.0(10)
C5A C6A H6A 124.5
C7A C6A H6A 124.5
C8A C7A C6A 115.4(8)
C8A C7A H7A 122.3
C6A C7A H7A 122.3
C7A C8A S3A 108.4(6)
C7A C8A H8A 125.8
S3A C8A H8A 125.8
C5B S3B C8B 95.0
C4 C5B C6B 128.6(7)
C4 C5B S3B 121.3(7)
C6B C5B S3B 109.0
C5B C6B C7B 111.4
C5B C6B H6B 124.3
C7B C6B H6B 124.3
C8B C7B C6B 118.9
C8B C7B H7B 120.6
C6B C7B H7B 120.6
C7B C8B S3B 105.2
C7B C8B H8B 127.4
S3B C8B H8B 127.4
C2 C1 S2 110.2(2)
C2 C1 P 126.6(2)
S2 C1 P 123.22(17)
C1 C2 C3 113.7(3)
C1 C2 H2 123.1
C3 C2 H2 123.1
C4 C3 C2 113.4(3)
C4 C3 H3 123.3
C2 C3 H3 123.3
C5B C4 C3 124.8(5)
C5B C4 C5A 8.8(12)
C3 C4 C5A 130.7(4)
C5B C4 S2 124.9(4)
C3 C4 S2 110.2(2)
C5A C4 S2 118.9(4)
C14 C9 C10 118.4(3)
C14 C9 P 123.6(3)
C10 C9 P 118.1(3)
C9 C10 C11 121.1(4)
C9 C10 H10 119.4
C11 C10 H10 119.4
C12 C11 C10 119.5(4)
C12 C11 H11 120.3
C10 C11 H11 120.3
C13 C12 C11 120.6(4)
C13 C12 H12 119.7
C11 C12 H12 119.7
C12 C13 C14 120.2(4)
C12 C13 H13 119.9
C14 C13 H13 119.9
C9 C14 C13 120.2(3)
C9 C14 H14 119.9
C13 C14 H14 119.9
C16 C15 C20 118.8(3)
C16 C15 P 120.2(2)
C20 C15 P 121.1(2)
C17 C16 C15 120.3(3)
C17 C16 H16 119.8
C15 C16 H16 119.8
C18 C17 C16 120.2(3)
C18 C17 H17 119.9
C16 C17 H17 119.9
C17 C18 C19 120.4(3)
C17 C18 H18 119.8
C19 C18 H18 119.8
C18 C19 C20 119.7(3)
C18 C19 H19 120.2
C20 C19 H19 120.2
C19 C20 C15 120.5(3)
C19 C20 H20 119.7
C15 C20 H20 119.7
C2' C1' S2' 110.6(2)
C2' C1' P' 132.8(2)
S2' C1' P' 116.38(16)
C1' C2' C3' 113.0(3)
C1' C2' H2' 123.5
C3' C2' H2' 123.5
C4' C3' C2' 113.5(3)
C4' C3' H3' 123.3
C2' C3' H3' 123.3
C3' C4' C5' 131.8(3)
C3' C4' S2' 110.3(2)
C5' C4' S2' 117.9(2)
C6' C5' C4' 128.0(3)
C6' C5' S3' 111.2(2)
C4' C5' S3' 120.8(2)
C5' C6' C7' 110.2(3)
C5' C6' H6' 124.9
C7' C6' H6' 124.9
C8' C7' C6' 113.9(3)
C8' C7' H7' 123.0
C6' C7' H7' 123.0
C7' C8' S3' 112.3(3)
C7' C8' H8' 123.8
S3' C8' H8' 123.8
C14' C9' C10' 118.9(3)
C14' C9' P' 122.5(2)
C10' C9' P' 118.4(2)
C11' C10' C9' 120.3(3)
C11' C10' H10' 119.8
C9' C10' H10' 119.8
C10' C11' C12' 120.4(3)
C10' C11' H11' 119.8
C12' C11' H11' 119.8
C11' C12' C13' 119.9(3)
C11' C12' H12' 120.1
C13' C12' H12' 120.1
C14' C13' C12' 120.2(3)
C14' C13' H13' 119.9
C12' C13' H13' 119.9
C13' C14' C9' 120.2(3)
C13' C14' H14' 119.9
C9' C14' H14' 119.9
C16' C15' C20' 119.0(3)
C16' C15' P' 119.7(2)
C20' C15' P' 121.3(2)
C17' C16' C15' 120.6(3)
C17' C16' H16' 119.7
C15' C16' H16' 119.7
C18' C17' C16' 120.2(3)
C18' C17' H17' 119.9
C16' C17' H17' 119.9
C17' C18' C19' 120.1(3)
C17' C18' H18' 120.0
C19' C18' H18' 120.0
C20' C19' C18' 120.1(3)
C20' C19' H19' 119.9
C18' C19' H19' 119.9
C19' C20' C15' 120.0(3)
C19' C20' H20' 120.0
C15' C20' H20' 120.0
C1 P C9 105.76(14)
C1 P C15 105.75(14)
C9 P C15 104.40(13)
C1 P S1 112.52(11)
C9 P S1 113.78(10)
C15 P S1 113.83(11)
C1' P' C9' 106.33(13)
C1' P' C15' 104.92(13)
C9' P' C15' 107.33(13)
C1' P' S1' 111.49(10)
C9' P' S1' 113.34(10)
C15' P' S1' 112.85(10)
C1 S2 C4 92.48(15)
C1' S2' C4' 92.66(14)
C8' S3' C5' 92.39(16)

loop_
_geom_bond_atom_site_label_1
_geom_bond_atom_site_label_2
_geom_bond_distance
S3A C5A 1.700(7)
S3A C8A 1.711(8)
C5A C6A 1.333(12)
C5A C4 1.483(8)
C6A C7A 1.404(13)
C6A H6A 0.9300
C7A C8A 1.353(9)
C7A H7A 0.9300
C8A H8A 0.9300
S3B C5B 1.7398
S3B C8B 1.7399
C5B C4 1.367(10)
C5B C6B 1.3756
C6B C7B 1.3991
C6B H6B 0.9300
C7B C8B 1.3671
C7B H7B 0.9300
C8B H8B 0.9300
C1 C2 1.364(4)
C1 S2 1.719(3)
C1 P 1.785(3)
C2 C3 1.392(5)
C2 H2 0.9300
C3 C4 1.367(4)
C3 H3 0.9300
C4 S2 1.720(3)
C9 C14 1.371(4)
C9 C10 1.373(5)
C9 P 1.812(3)
C10 C11 1.377(5)
C10 H10 0.9300
C11 C12 1.357(6)
C11 H11 0.9300
C12 C13 1.349(6)
C12 H12 0.9300
C13 C14 1.387(5)
C13 H13 0.9300
C14 H14 0.9300
C15 C16 1.379(4)
C15 C20 1.389(4)
C15 P 1.814(3)
C16 C17 1.378(5)
C16 H16 0.9300
C17 C18 1.366(5)
C17 H17 0.9300
C18 C19 1.370(5)
C18 H18 0.9300
C19 C20 1.378(4)
C19 H19 0.9300
C20 H20 0.9300
C1' C2' 1.364(4)
C1' S2' 1.709(3)
C1' P' 1.790(3)
C2' C3' 1.412(4)
C2' H2' 0.9300
C3' C4' 1.354(4)
C3' H3' 0.9300
C4' C5' 1.454(4)
C4' S2' 1.724(3)
C5' C6' 1.397(4)
C5' S3' 1.721(3)
C6' C7' 1.428(4)
C6' H6' 0.9300
C7' C8' 1.347(5)
C7' H7' 0.9300
C8' S3' 1.684(4)
C8' H8' 0.9300
C9' C14' 1.388(4)
C9' C10' 1.391(4)
C9' P' 1.809(3)
C10' C11' 1.372(4)
C10' H10' 0.9300
C11' C12' 1.373(5)
C11' H11' 0.9300
C12' C13' 1.378(5)
C12' H12' 0.9300
C13' C14' 1.376(4)
C13' H13' 0.9300
C14' H14' 0.9300
C15' C16' 1.380(4)
C15' C20' 1.388(4)
C15' P' 1.812(3)
C16' C17' 1.373(4)
C16' H16' 0.9300
C17' C18' 1.362(5)
C17' H17' 0.9300
C18' C19' 1.379(5)
C18' H18' 0.9300
C19' C20' 1.375(4)
C19' H19' 0.9300
C20' H20' 0.9300
P S1 1.9445(13)
P' S1' 1.9467(12)

loop_
_geom_torsion_atom_site_label_1
_geom_torsion_atom_site_label_2
_geom_torsion_atom_site_label_3
_geom_torsion_atom_site_label_4
_geom_torsion
C8A S3A C5A C6A -4.5(13)
C8A S3A C5A C4 -178.5(10)
C4 C5A C6A C7A -179.8(16)
S3A C5A C6A C7A 6.8(19)
C5A C6A C7A C8A -6(2)
C6A C7A C8A S3A 2.9(15)
C5A S3A C8A C7A 0.8(9)
C8B S3B C5B C4 -172(2)
C8B S3B C5B C6B -2.6
C4 C5B C6B C7B 168(2)
S3B C5B C6B C7B -0.6
C5B C6B C7B C8B 5.0
C6B C7B C8B S3B -6.6
C5B S3B C8B C7B 5.0
S2 C1 C2 C3 -1.1(4)
P C1 C2 C3 177.4(3)
C1 C2 C3 C4 0.0(5)
C6B C5B C4 C3 6.1(18)
S3B C5B C4 C3 173.1(9)
C6B C5B C4 C5A -128(9)
S3B C5B C4 C5A 39(6)
C6B C5B C4 S2 -177.4(7)
S3B C5B C4 S2 -10(2)
C2 C3 C4 C5B 178.1(13)
C2 C3 C4 C5A -173.5(8)
C2 C3 C4 S2 1.1(4)
C6A C5A C4 C5B -126(9)
S3A C5A C4 C5B 47(7)
C6A C5A C4 C3 -176.8(15)
S3A C5A C4 C3 -3.8(13)
C6A C5A C4 S2 9.0(19)
S3A C5A C4 S2 -178.1(5)
C14 C9 C10 C11 -1.0(5)
P C9 C10 C11 179.6(3)
C9 C10 C11 C12 0.1(6)
C10 C11 C12 C13 0.2(7)
C11 C12 C13 C14 0.3(7)
C10 C9 C14 C13 1.5(6)
P C9 C14 C13 -179.1(3)
C12 C13 C14 C9 -1.1(7)
C20 C15 C16 C17 -0.5(5)
P C15 C16 C17 179.8(3)
C15 C16 C17 C18 -0.7(5)
C16 C17 C18 C19 0.5(6)
C17 C18 C19 C20 0.8(6)
C18 C19 C20 C15 -1.9(5)
C16 C15 C20 C19 1.8(5)
P C15 C20 C19 -178.5(3)
S2' C1' C2' C3' 0.2(3)
P' C1' C2' C3' 174.2(2)
C1' C2' C3' C4' -0.7(4)
C2' C3' C4' C5' 178.6(3)
C2' C3' C4' S2' 1.0(3)
C3' C4' C5' C6' 174.2(3)
S2' C4' C5' C6' -8.3(4)
C3' C4' C5' S3' -5.8(4)
S2' C4' C5' S3' 171.77(15)
C4' C5' C6' C7' 179.8(3)
S3' C5' C6' C7' -0.2(3)
C5' C6' C7' C8' 0.1(4)
C6' C7' C8' S3' 0.0(4)
C14' C9' C10' C11' -1.6(5)
P' C9' C10' C11' 173.9(2)
C9' C10' C11' C12' 0.9(5)
C10' C11' C12' C13' 0.6(5)
C11' C12' C13' C14' -1.4(5)
C12' C13' C14' C9' 0.8(5)
C10' C9' C14' C13' 0.7(5)
P' C9' C14' C13' -174.6(3)
C20' C15' C16' C17' 0.3(4)
P' C15' C16' C17' -179.7(2)
C15' C16' C17' C18' 1.2(5)
C16' C17' C18' C19' -1.8(5)
C17' C18' C19' C20' 1.0(5)
C18' C19' C20' C15' 0.5(5)
C16' C15' C20' C19' -1.1(5)
P' C15' C20' C19' 179.0(3)
C2 C1 P C9 -79.3(3)
S2 C1 P C9 99.0(2)
C2 C1 P C15 170.3(3)
S2 C1 P C15 -11.4(2)
C2 C1 P S1 45.5(3)
S2 C1 P S1 -136.24(16)
C14 C9 P C1 -4.2(3)
C10 C9 P C1 175.2(3)
C14 C9 P C15 107.1(3)
C10 C9 P C15 -73.5(3)
C14 C9 P S1 -128.2(3)
C10 C9 P S1 51.2(3)
C16 C15 P C1 -115.2(2)
C20 C15 P C1 65.1(3)
C16 C15 P C9 133.5(2)
C20 C15 P C9 -46.2(3)
C16 C15 P S1 8.8(3)
C20 C15 P S1 -170.8(2)
C2' C1' P' C9' 23.3(3)
S2' C1' P' C9' -162.96(16)
C2' C1' P' C15' -90.3(3)
S2' C1' P' C15' 83.50(18)
C2' C1' P' S1' 147.3(3)
S2' C1' P' S1' -38.97(18)
C14' C9' P' C1' -117.9(3)
C10' C9' P' C1' 66.8(3)
C14' C9' P' C15' -6.0(3)
C10' C9' P' C15' 178.6(2)
C14' C9' P' S1' 119.3(2)
C10' C9' P' S1' -56.1(2)
C16' C15' P' C1' -128.5(2)
C20' C15' P' C1' 51.5(3)
C16' C15' P' C9' 118.7(2)
C20' C15' P' C9' -61.3(3)
C16' C15' P' S1' -6.9(3)
C20' C15' P' S1' 173.1(2)
C2 C1 S2 C4 1.4(3)
P C1 S2 C4 -177.1(2)
C5B C4 S2 C1 -178.5(12)
C3 C4 S2 C1 -1.5(3)
C5A C4 S2 C1 173.9(7)
C2' C1' S2' C4' 0.3(2)
P' C1' S2' C4' -174.80(17)
C3' C4' S2' C1' -0.7(2)
C5' C4' S2' C1' -178.8(2)
C7' C8' S3' C5' -0.1(3)
C6' C5' S3' C8' 0.2(2)
C4' C5' S3' C8' -179.8(2)
